data_4516856
loop_
_publ_author_name
'Vell\'e, Alba'
'Cebollada, Andrea'
'Mac\'ias, Ram\'on'
'Iglesias, Manuel'
'Gil-Moles, Mar\'ia'
'Sanz Miguel, Pablo J.'

_publ_section_title
;
 From Imidazole toward Imidazolium Salts and N-Heterocyclic Carbene
 Ligands: Electronic and Geometrical Redistribution.
;
_journal_issue 4
_journal_name_full 'ACS omega'
_journal_page_first 1392
_journal_page_last 1399
_journal_paper_doi 10.1021/acsomega.7b00138
_journal_volume 2
_journal_year 2017
_chemical_formula_moiety 'C23 H24 I2 N4 O2 Pd'
_chemical_formula_sum 'C23 H24 I2 N4 O2 Pd'
_chemical_formula_weight 748.66
_space_group_crystal_system monoclinic
_space_group_IT_number 14
_space_group_name_Hall '-P 2ybc'
_space_group_name_H-M_alt 'P 1 21/c 1'
_atom_sites_solution_hydrogens geom
_audit_creation_method SHELXL-2014/7
_cell_angle_alpha 90
_cell_angle_beta 94.8950(10)
_cell_angle_gamma 90
_cell_formula_units_Z 4
_cell_length_a 9.9925(6)
_cell_length_b 17.2375(10)
_cell_length_c 14.6398(8)
_cell_measurement_reflns_used 9848
_cell_measurement_temperature 100(2)
_cell_measurement_theta_max 28.27
_cell_measurement_theta_min 2.36
_cell_volume 2512.4(3)
_computing_cell_refinement 'Bruker SAINT'
_computing_data_collection 'Bruker APEX2'
_computing_data_reduction 'Bruker SAINT'
_computing_molecular_graphics 'Bruker SHELXTL'
_computing_publication_material 'Bruker SHELXTL'
_computing_structure_refinement 'SHELXL-2014/7 (Sheldrick, 2014)'
_computing_structure_solution 'SHELXL-2014/7 (Sheldrick, 2014)'
_diffrn_ambient_temperature 100(2)
_diffrn_measured_fraction_theta_full 1.000
_diffrn_measured_fraction_theta_max 0.958
_diffrn_measurement_device_type 'Bruker APEX-II CCD'
_diffrn_measurement_method '\f and \w scans'
_diffrn_radiation_type MoK\a
_diffrn_radiation_wavelength 0.71073
_diffrn_reflns_av_R_equivalents 0.0429
_diffrn_reflns_av_unetI/netI 0.0222
_diffrn_reflns_Laue_measured_fraction_full 1.000
_diffrn_reflns_Laue_measured_fraction_max 0.958
_diffrn_reflns_limit_h_max 13
_diffrn_reflns_limit_h_min -13
_diffrn_reflns_limit_k_max 22
_diffrn_reflns_limit_k_min -22
_diffrn_reflns_limit_l_max 19
_diffrn_reflns_limit_l_min -19
_diffrn_reflns_number 59437
_diffrn_reflns_point_group_measured_fraction_full 1.000
_diffrn_reflns_point_group_measured_fraction_max 0.958
_diffrn_reflns_theta_full 25.000
_diffrn_reflns_theta_max 28.625
_diffrn_reflns_theta_min 1.829
_diffrn_source 'sealed tube'
_exptl_absorpt_coefficient_mu 3.223
_exptl_absorpt_correction_T_max 0.617
_exptl_absorpt_correction_T_min 0.432
_exptl_absorpt_correction_type multi-scan
_exptl_absorpt_process_details sadabs
_exptl_crystal_colour yellow
_exptl_crystal_density_diffrn 1.979
_exptl_crystal_description prisms
_exptl_crystal_F_000 1432
_exptl_crystal_size_max 0.250
_exptl_crystal_size_mid 0.150
_exptl_crystal_size_min 0.150
_refine_diff_density_max 1.150
_refine_diff_density_min -1.151
_refine_diff_density_rms 0.120
_refine_ls_extinction_method none
_refine_ls_goodness_of_fit_ref 1.041
_refine_ls_hydrogen_treatment constr
_refine_ls_matrix_type full
_refine_ls_number_parameters 289
_refine_ls_number_reflns 6184
_refine_ls_number_restraints 0
_refine_ls_restrained_S_all 1.041
_refine_ls_R_factor_all 0.0398
_refine_ls_R_factor_gt 0.0311
_refine_ls_shift/su_max 0.001
_refine_ls_shift/su_mean 0.000
_refine_ls_structure_factor_coef Fsqd
_refine_ls_weighting_details 'w=1/[\s^2^(Fo^2^)+(0.0701P)^2^] where P=(Fo^2^+2Fc^2^)/3'
_refine_ls_weighting_scheme calc
_refine_ls_wR_factor_gt 0.0930
_refine_ls_wR_factor_ref 0.1001
_reflns_Friedel_coverage 0.000
_reflns_number_gt 5285
_reflns_number_total 6184
_reflns_threshold_expression 'I > 2\s(I)'
_cod_data_source_file ao7b00138_si_005.cif
_cod_data_source_block 1
_cod_original_sg_symbol_H-M 'P 21/c'
_cod_database_code 4516856
_shelx_shelxl_version_number 2014/7
_shelx_space_group_comment
;
The symmetry employed for this shelxl refinement is uniquely defined
by the following loop, which should always be used as a source of
symmetry information in preference to the above space-group names.
They are only intended as comments.
;
_shelx_estimated_absorpt_t_min 0.500
_shelx_estimated_absorpt_t_max 0.644

loop_
_space_group_symop_operation_xyz
'x, y, z'
'-x, y+1/2, -z+1/2'
'-x, -y, -z'
'x, -y-1/2, z-1/2'

loop_
_atom_site_label
_atom_site_type_symbol
_atom_site_fract_x
_atom_site_fract_y
_atom_site_fract_z
_atom_site_U_iso_or_equiv
_atom_site_adp_type
_atom_site_occupancy
_atom_site_site_symmetry_order
_atom_site_calc_flag
_atom_site_refinement_flags_posn
_atom_site_refinement_flags_adp
Pd1 Pd 0.85062(2) 0.12764(2) 0.44137(2) 0.01968(8) Uani 1 1 d . .
I1 I 0.70038(2) 0.11988(2) 0.58072(2) 0.02643(8) Uani 1 1 d . .
I2 I 1.08041(2) 0.11765(2) 0.54486(2) 0.02909(8) Uani 1 1 d . .
N11 N 0.6696(3) 0.20174(16) 0.30084(18) 0.0238(6) Uani 1 1 d . .
C12 C 0.6883(3) 0.13853(19) 0.3539(2) 0.0223(6) Uani 1 1 d . .
N13 N 0.5884(3) 0.08960(17) 0.32527(18) 0.0249(6) Uani 1 1 d . .
C14 C 0.5077(4) 0.12286(19) 0.2548(3) 0.0291(8) Uani 1 1 d . .
H14 H 0.4303 0.1000 0.2235 0.035 Uiso 1 1 calc R U
C15 C 0.5580(3) 0.1936(2) 0.2380(2) 0.0273(7) Uani 1 1 d . .
H15 H 0.5244 0.2300 0.1930 0.033 Uiso 1 1 calc R U
C16 C 0.5717(4) 0.0121(2) 0.3628(2) 0.0305(8) Uani 1 1 d . .
H161 H 0.4747 0.0021 0.3663 0.037 Uiso 1 1 calc R U
H162 H 0.6157 0.0103 0.4259 0.037 Uiso 1 1 calc R U
C17 C 0.6292(4) -0.0510(2) 0.3071(2) 0.0277(7) Uani 1 1 d . .
H171 H 0.7209 -0.0368 0.2922 0.033 Uiso 1 1 calc R U
H172 H 0.6348 -0.1001 0.3423 0.033 Uiso 1 1 calc R U
O18 O 0.5435(2) -0.06073(14) 0.22468(15) 0.0263(5) Uani 1 1 d . .
N21 N 0.8985(3) 0.22701(16) 0.28871(18) 0.0230(6) Uani 1 1 d . .
C22 C 0.9429(3) 0.16181(18) 0.3337(2) 0.0213(6) Uani 1 1 d . .
N23 N 1.0500(3) 0.13887(16) 0.29113(19) 0.0226(5) Uani 1 1 d . .
C24 C 1.0736(4) 0.1907(2) 0.2202(2) 0.0267(7) Uani 1 1 d . .
H24 H 1.1440 0.1876 0.1807 0.032 Uiso 1 1 calc R U
C25 C 0.9781(4) 0.2453(2) 0.2188(2) 0.0273(7) Uani 1 1 d . .
H25 H 0.9671 0.2882 0.1780 0.033 Uiso 1 1 calc R U
C26 C 1.1225(4) 0.0662(2) 0.3097(2) 0.0275(7) Uani 1 1 d . .
H261 H 1.0931 0.0426 0.3663 0.033 Uiso 1 1 calc R U
H262 H 1.2199 0.0772 0.3200 0.033 Uiso 1 1 calc R U
C27 C 1.0982(4) 0.0093(2) 0.2308(2) 0.0277(7) Uani 1 1 d . .
H271 H 1.1312 -0.0428 0.2499 0.033 Uiso 1 1 calc R U
H272 H 1.0010 0.0057 0.2117 0.033 Uiso 1 1 calc R U
O28 O 1.1693(2) 0.03725(14) 0.15645(16) 0.0287(5) Uani 1 1 d . .
C31 C 0.7704(3) 0.26297(19) 0.3054(2) 0.0245(7) Uani 1 1 d . .
H311 H 0.7767 0.2879 0.3665 0.029 Uiso 1 1 calc R U
H312 H 0.7461 0.3030 0.2584 0.029 Uiso 1 1 calc R U
C41 C 0.5741(4) -0.12008(17) 0.1668(2) 0.0242(7) Uani 1 1 d . .
C42 C 0.6934(4) -0.1617(2) 0.1750(2) 0.0312(8) Uani 1 1 d . .
H42 H 0.7604 -0.1509 0.2233 0.037 Uiso 1 1 calc R U
C43 C 0.7134(4) -0.2197(2) 0.1112(3) 0.0375(9) Uani 1 1 d . .
H43 H 0.7950 -0.2482 0.1161 0.045 Uiso 1 1 calc R U
C44 C 0.6159(4) -0.2365(2) 0.0406(3) 0.0383(9) Uani 1 1 d . .
H44 H 0.6302 -0.2763 -0.0024 0.046 Uiso 1 1 calc R U
C45 C 0.4981(4) -0.1944(2) 0.0340(3) 0.0341(8) Uani 1 1 d . .
H45 H 0.4306 -0.2056 -0.0138 0.041 Uiso 1 1 calc R U
C46 C 0.4768(4) -0.1361(2) 0.0961(2) 0.0288(7) Uani 1 1 d . .
H46 H 0.3957 -0.1070 0.0902 0.035 Uiso 1 1 calc R U
C51 C 1.1661(3) -0.0095(2) 0.0800(2) 0.0253(7) Uani 1 1 d . .
C52 C 1.2471(4) 0.0149(2) 0.0128(2) 0.0295(7) Uani 1 1 d . .
H52 H 1.2958 0.0621 0.0199 0.035 Uiso 1 1 calc R U
C53 C 1.2562(4) -0.0304(2) -0.0646(2) 0.0323(8) Uani 1 1 d . .
H53 H 1.3133 -0.0147 -0.1099 0.039 Uiso 1 1 calc R U
C54 C 1.1825(4) -0.0984(2) -0.0766(2) 0.0314(8) Uani 1 1 d . .
H54 H 1.1888 -0.1290 -0.1301 0.038 Uiso 1 1 calc R U
C55 C 1.1003(4) -0.12151(19) -0.0110(3) 0.0295(8) Uani 1 1 d . .
H55 H 1.0490 -0.1678 -0.0195 0.035 Uiso 1 1 calc R U
C56 C 1.0918(4) -0.0764(2) 0.0692(2) 0.0277(7) Uani 1 1 d . .
H56 H 1.0354 -0.0922 0.1149 0.033 Uiso 1 1 calc R U

loop_
_atom_site_aniso_label
_atom_site_aniso_U_11
_atom_site_aniso_U_22
_atom_site_aniso_U_33
_atom_site_aniso_U_23
_atom_site_aniso_U_13
_atom_site_aniso_U_12
Pd1 0.02096(14) 0.02148(13) 0.01644(13) 0.00032(8) 0.00067(9) -0.00204(9)
I1 0.02880(14) 0.03055(14) 0.01995(13) 0.00021(7) 0.00225(9) -0.00590(8)
I2 0.02667(14) 0.03858(15) 0.02145(13) -0.00442(8) -0.00115(9) 0.00282(9)
N11 0.0251(14) 0.0265(14) 0.0193(12) -0.0017(10) -0.0003(11) 0.0023(11)
C12 0.0224(16) 0.0249(15) 0.0200(15) -0.0041(12) 0.0045(12) -0.0005(13)
N13 0.0246(15) 0.0270(14) 0.0233(13) -0.0047(11) 0.0025(11) -0.0058(11)
C14 0.0199(17) 0.037(2) 0.0298(18) -0.0056(14) -0.0005(14) 0.0006(14)
C15 0.0232(17) 0.0344(18) 0.0238(16) -0.0022(13) -0.0012(13) 0.0065(13)
C16 0.0331(19) 0.0320(18) 0.0267(17) -0.0010(14) 0.0048(14) -0.0107(15)
C17 0.0263(17) 0.0310(17) 0.0248(16) -0.0001(13) -0.0047(13) -0.0052(14)
O18 0.0247(12) 0.0296(12) 0.0234(11) -0.0036(9) -0.0045(9) 0.0013(10)
N21 0.0264(15) 0.0221(13) 0.0205(12) 0.0011(10) 0.0014(11) -0.0017(11)
C22 0.0237(16) 0.0210(14) 0.0187(14) -0.0045(11) -0.0006(12) -0.0026(12)
N23 0.0239(14) 0.0252(13) 0.0188(12) -0.0001(10) 0.0029(11) -0.0007(11)
C24 0.0272(17) 0.0323(18) 0.0209(15) 0.0017(13) 0.0038(13) -0.0037(14)
C25 0.0347(19) 0.0259(16) 0.0216(15) 0.0009(13) 0.0036(14) -0.0072(14)
C26 0.0252(17) 0.0359(18) 0.0215(15) 0.0002(13) 0.0020(13) 0.0069(14)
C27 0.0292(18) 0.0302(17) 0.0241(16) 0.0028(13) 0.0048(13) 0.0056(14)
O28 0.0305(13) 0.0323(13) 0.0236(11) -0.0003(10) 0.0048(10) 0.0039(10)
C31 0.0297(17) 0.0199(15) 0.0233(15) 0.0003(12) -0.0008(13) 0.0009(13)
C41 0.0253(17) 0.0213(16) 0.0254(16) 0.0016(12) -0.0010(13) 0.0000(12)
C42 0.0290(19) 0.0303(18) 0.0327(18) -0.0026(14) -0.0061(14) 0.0043(15)
C43 0.039(2) 0.034(2) 0.040(2) -0.0014(16) 0.0010(17) 0.0151(17)
C44 0.045(2) 0.034(2) 0.0345(19) -0.0082(16) -0.0021(17) 0.0087(17)
C45 0.033(2) 0.038(2) 0.0304(18) -0.0041(15) -0.0048(15) -0.0010(15)
C46 0.0295(19) 0.0290(17) 0.0272(17) -0.0017(13) -0.0027(14) 0.0019(14)
C51 0.0246(16) 0.0303(17) 0.0207(15) 0.0000(13) -0.0006(12) 0.0080(13)
C52 0.0339(19) 0.0271(17) 0.0277(17) 0.0037(13) 0.0040(14) -0.0008(14)
C53 0.038(2) 0.0363(19) 0.0236(16) 0.0019(14) 0.0066(15) 0.0066(16)
C54 0.034(2) 0.0346(18) 0.0254(16) -0.0045(14) -0.0010(14) 0.0057(16)
C55 0.0274(18) 0.0302(18) 0.0297(18) 0.0013(13) -0.0039(15) 0.0031(13)
C56 0.0287(18) 0.0299(17) 0.0240(16) 0.0014(13) -0.0004(13) 0.0036(14)

loop_
_atom_type_symbol
_atom_type_description
_atom_type_scat_dispersion_real
_atom_type_scat_dispersion_imag
_atom_type_scat_source
C C 0.0033 0.0016 'International Tables Vol C Tables 4.2.6.8 and 6.1.1.4'
H H 0.0000 0.0000 'International Tables Vol C Tables 4.2.6.8 and 6.1.1.4'
N N 0.0061 0.0033 'International Tables Vol C Tables 4.2.6.8 and 6.1.1.4'
O O 0.0106 0.0060 'International Tables Vol C Tables 4.2.6.8 and 6.1.1.4'
I I -0.4742 1.8119 'International Tables Vol C Tables 4.2.6.8 and 6.1.1.4'
Pd Pd -0.9988 1.0072 'International Tables Vol C Tables 4.2.6.8 and 6.1.1.4'

loop_
_geom_angle_atom_site_label_1
_geom_angle_atom_site_label_2
_geom_angle_atom_site_label_3
_geom_angle
C22 Pd1 C12 82.45(13)
C22 Pd1 I1 164.62(9)
C12 Pd1 I1 90.93(9)
C22 Pd1 I2 92.01(9)
C12 Pd1 I2 174.46(9)
I1 Pd1 I2 94.430(11)
C12 N11 C15 111.4(3)
C12 N11 C31 120.0(3)
C15 N11 C31 128.0(3)
N11 C12 N13 105.4(3)
N11 C12 Pd1 121.0(2)
N13 C12 Pd1 133.1(3)
C12 N13 C14 110.1(3)
C12 N13 C16 124.2(3)
C14 N13 C16 125.7(3)
C15 C14 N13 108.0(3)
C15 C14 H14 126.0
N13 C14 H14 126.0
C14 C15 N11 105.2(3)
C14 C15 H15 127.4
N11 C15 H15 127.4
N13 C16 C17 113.4(3)
N13 C16 H161 108.9
C17 C16 H161 108.9
N13 C16 H162 108.9
C17 C16 H162 108.9
H161 C16 H162 107.7
O18 C17 C16 108.2(3)
O18 C17 H171 110.0
C16 C17 H171 110.0
O18 C17 H172 110.0
C16 C17 H172 110.0
H171 C17 H172 108.4
C41 O18 C17 117.2(3)
C22 N21 C25 111.3(3)
C22 N21 C31 121.7(3)
C25 N21 C31 126.3(3)
N23 C22 N21 105.0(3)
N23 C22 Pd1 136.4(2)
N21 C22 Pd1 118.5(2)
C22 N23 C24 110.3(3)
C22 N23 C26 124.7(3)
C24 N23 C26 124.8(3)
C25 C24 N23 107.1(3)
C25 C24 H24 126.4
N23 C24 H24 126.4
C24 C25 N21 106.3(3)
C24 C25 H25 126.8
N21 C25 H25 126.8
N23 C26 C27 111.6(3)
N23 C26 H261 109.3
C27 C26 H261 109.3
N23 C26 H262 109.3
C27 C26 H262 109.3
H261 C26 H262 108.0
O28 C27 C26 107.7(3)
O28 C27 H271 110.2
C26 C27 H271 110.2
O28 C27 H272 110.2
C26 C27 H272 110.2
H271 C27 H272 108.5
C51 O28 C27 116.2(3)
N11 C31 N21 107.3(3)
N11 C31 H311 110.3
N21 C31 H311 110.3
N11 C31 H312 110.3
N21 C31 H312 110.3
H311 C31 H312 108.5
O18 C41 C46 115.4(3)
O18 C41 C42 124.4(3)
C46 C41 C42 120.2(3)
C41 C42 C43 119.0(3)
C41 C42 H42 120.5
C43 C42 H42 120.5
C44 C43 C42 121.1(4)
C44 C43 H43 119.4
C42 C43 H43 119.4
C45 C44 C43 118.8(3)
C45 C44 H44 120.6
C43 C44 H44 120.6
C44 C45 C46 121.0(3)
C44 C45 H45 119.5
C46 C45 H45 119.5
C45 C46 C41 119.9(3)
C45 C46 H46 120.1
C41 C46 H46 120.1
C56 C51 O28 124.1(3)
C56 C51 C52 120.9(3)
O28 C51 C52 115.0(3)
C53 C52 C51 119.4(3)
C53 C52 H52 120.3
C51 C52 H52 120.3
C52 C53 C54 120.5(3)
C52 C53 H53 119.7
C54 C53 H53 119.7
C55 C54 C53 119.9(3)
C55 C54 H54 120.0
C53 C54 H54 120.0
C54 C55 C56 120.1(3)
C54 C55 H55 119.9
C56 C55 H55 119.9
C51 C56 C55 119.1(3)
C51 C56 H56 120.5
C55 C56 H56 120.5

loop_
_geom_bond_atom_site_label_1
_geom_bond_atom_site_label_2
_geom_bond_distance
Pd1 C22 1.983(3)
Pd1 C12 1.988(3)
Pd1 I1 2.6373(3)
Pd1 I2 2.6465(4)
N11 C12 1.342(4)
N11 C15 1.391(4)
N11 C31 1.457(4)
C12 N13 1.346(4)
N13 C14 1.379(4)
N13 C16 1.459(4)
C14 C15 1.349(5)
C14 H14 0.9500
C15 H15 0.9500
C16 C17 1.503(5)
C16 H161 0.9900
C16 H162 0.9900
C17 O18 1.428(4)
C17 H171 0.9900
C17 H172 0.9900
O18 C41 1.379(4)
N21 C22 1.358(4)
N21 C25 1.385(4)
N21 C31 1.461(4)
C22 N23 1.342(4)
N23 C24 1.404(4)
N23 C26 1.460(4)
C24 C25 1.340(5)
C24 H24 0.9500
C25 H25 0.9500
C26 C27 1.518(5)
C26 H261 0.9900
C26 H262 0.9900
C27 O28 1.433(4)
C27 H271 0.9900
C27 H272 0.9900
O28 C51 1.378(4)
C31 H311 0.9900
C31 H312 0.9900
C41 C46 1.387(5)
C41 C42 1.388(5)
C42 C43 1.393(5)
C42 H42 0.9500
C43 C44 1.389(5)
C43 H43 0.9500
C44 C45 1.380(5)
C44 H44 0.9500
C45 C46 1.383(5)
C45 H45 0.9500
C46 H46 0.9500
C51 C56 1.373(5)
C51 C52 1.392(5)
C52 C53 1.385(5)
C52 H52 0.9500
C53 C54 1.389(5)
C53 H53 0.9500
C54 C55 1.375(5)
C54 H54 0.9500
C55 C56 1.417(5)
C55 H55 0.9500
C56 H56 0.9500

loop_
_geom_torsion_atom_site_label_1
_geom_torsion_atom_site_label_2
_geom_torsion_atom_site_label_3
_geom_torsion_atom_site_label_4
_geom_torsion
C15 N11 C12 N13 -0.1(4)
C31 N11 C12 N13 -172.2(3)
C15 N11 C12 Pd1 173.4(2)
C31 N11 C12 Pd1 1.3(4)
N11 C12 N13 C14 -0.2(4)
Pd1 C12 N13 C14 -172.6(3)
N11 C12 N13 C16 178.3(3)
Pd1 C12 N13 C16 6.0(5)
C12 N13 C14 C15 0.5(4)
C16 N13 C14 C15 -178.0(3)
N13 C14 C15 N11 -0.6(4)
C12 N11 C15 C14 0.4(4)
C31 N11 C15 C14 171.7(3)
C12 N13 C16 C17 -96.9(4)
C14 N13 C16 C17 81.5(4)
N13 C16 C17 O18 -73.0(4)
C16 C17 O18 C41 -175.6(3)
C25 N21 C22 N23 -0.6(4)
C31 N21 C22 N23 170.3(3)
C25 N21 C22 Pd1 176.5(2)
C31 N21 C22 Pd1 -12.6(4)
N21 C22 N23 C24 0.9(3)
Pd1 C22 N23 C24 -175.4(3)
N21 C22 N23 C26 -173.2(3)
Pd1 C22 N23 C26 10.6(5)
C22 N23 C24 C25 -0.9(4)
C26 N23 C24 C25 173.1(3)
N23 C24 C25 N21 0.5(4)
C22 N21 C25 C24 0.0(4)
C31 N21 C25 C24 -170.3(3)
C22 N23 C26 C27 109.2(4)
C24 N23 C26 C27 -64.0(4)
N23 C26 C27 O28 72.2(3)
C26 C27 O28 C51 176.2(3)
C12 N11 C31 N21 54.7(4)
C15 N11 C31 N21 -115.9(3)
C22 N21 C31 N11 -48.6(4)
C25 N21 C31 N11 120.8(3)
C17 O18 C41 C46 169.5(3)
C17 O18 C41 C42 -11.6(5)
O18 C41 C42 C43 -179.0(3)
C46 C41 C42 C43 -0.1(5)
C41 C42 C43 C44 -0.4(6)
C42 C43 C44 C45 0.3(6)
C43 C44 C45 C46 0.3(6)
C44 C45 C46 C41 -0.9(6)
O18 C41 C46 C45 179.7(3)
C42 C41 C46 C45 0.8(5)
C27 O28 C51 C56 5.2(5)
C27 O28 C51 C52 -173.6(3)
C56 C51 C52 C53 -2.2(5)
O28 C51 C52 C53 176.7(3)
C51 C52 C53 C54 1.8(5)
C52 C53 C54 C55 -0.3(6)
C53 C54 C55 C56 -0.7(5)
O28 C51 C56 C55 -177.6(3)
C52 C51 C56 C55 1.1(5)
C54 C55 C56 C51 0.3(5)
